data_7213619
loop_
_publ_author_name
'Ma, Ying-Zhao'
'Zhang, Li-Min'
'Peng, Guo'
'Zhao, Chong-Jian'
'Dong, Ruo-Ting'
'Yang, Cheng-Feng'
'Deng, Hong'

_publ_section_title
;
 A series of three-dimensional 3d--4f cyanide heterometallic coordination
 polymers: synthesis, crystal structure, photoluminescent and magnetic
 properties
;
_journal_issue 4
_journal_name_full CrystEngComm
_journal_page_first 667
_journal_paper_doi 10.1039/c3ce42025f
_journal_volume 16
_journal_year 2014
_chemical_formula_moiety 'C58 H42 Cu7 N14 O22 Tb3, H2 O'
_chemical_formula_sum 'C58 H44 Cu7 N14 O23 Tb3'
_chemical_formula_weight 2226.72
_chemical_name_systematic
; 
 ? 
;
_space_group_IT_number 2
_symmetry_cell_setting triclinic
_symmetry_space_group_name_Hall '-P 1'
_symmetry_space_group_name_H-M 'P -1'
_atom_sites_solution_hydrogens geom
_atom_sites_solution_primary direct
_atom_sites_solution_secondary difmap
_audit_creation_method SHELXL-97
_cell_angle_alpha 74.402(2)
_cell_angle_beta 88.414(2)
_cell_angle_gamma 86.095(2)
_cell_formula_units_Z 2
_cell_length_a 11.8612(4)
_cell_length_b 17.3255(5)
_cell_length_c 17.9096(5)
_cell_measurement_reflns_used 13000
_cell_measurement_temperature 296(2)
_cell_measurement_theta_max 25.40
_cell_measurement_theta_min 2.94
_cell_volume 3536.50(19)
_computing_cell_refinement 'Apex2 (Bruker, 2005)'
_computing_data_collection 'Apex2 (Bruker, 2005)'
_computing_data_reduction 'Apex2 (Bruker, 2005)'
_computing_molecular_graphics 'SHELXTL 6.12'
_computing_publication_material 'SHELXTL 6.12'
_computing_structure_refinement 'SHELXTL 6.12'
_computing_structure_solution 'SHELXTL 6.12 (Bruker, 2000-2003)'
_diffrn_ambient_temperature 296(2)
_diffrn_measured_fraction_theta_full 0.998
_diffrn_measured_fraction_theta_max 0.998
_diffrn_measurement_device_type 'Bruker AXS SMART APEX CCD diffractometer'
_diffrn_measurement_method '\w scans'
_diffrn_radiation_monochromator graphite
_diffrn_radiation_source 'fine-focus sealed tube'
_diffrn_radiation_type MoK\a
_diffrn_radiation_wavelength 0.71073
_diffrn_reflns_av_R_equivalents 0.0233
_diffrn_reflns_av_sigmaI/netI 0.0388
_diffrn_reflns_limit_h_max 12
_diffrn_reflns_limit_h_min -14
_diffrn_reflns_limit_k_max 20
_diffrn_reflns_limit_k_min -20
_diffrn_reflns_limit_l_max 21
_diffrn_reflns_limit_l_min -21
_diffrn_reflns_number 25858
_diffrn_reflns_theta_full 25.40
_diffrn_reflns_theta_max 25.40
_diffrn_reflns_theta_min 2.94
_exptl_absorpt_coefficient_mu 5.100
_exptl_absorpt_correction_T_max 0.361
_exptl_absorpt_correction_T_min 0.306
_exptl_absorpt_correction_type multi-scan
_exptl_absorpt_process_details 'Apex2 (Bruker, 2005)'
_exptl_crystal_colour yellow
_exptl_crystal_density_diffrn 2.091
_exptl_crystal_density_method 'not measured'
_exptl_crystal_description block
_exptl_crystal_F_000 2144
_exptl_crystal_size_max 0.3
_exptl_crystal_size_mid 0.2
_exptl_crystal_size_min 0.2
_refine_diff_density_max 0.836
_refine_diff_density_min -0.887
_refine_diff_density_rms 0.109
_refine_ls_extinction_coef 0.00033(3)
_refine_ls_extinction_expression Fc^*^=kFc[1+0.001xFc^2^\l^3^/sin(2\q)]^-1/4^
_refine_ls_extinction_method SHELXL
_refine_ls_goodness_of_fit_ref 0.993
_refine_ls_hydrogen_treatment mixed
_refine_ls_matrix_type full
_refine_ls_number_parameters 943
_refine_ls_number_reflns 13000
_refine_ls_number_restraints 317
_refine_ls_restrained_S_all 1.002
_refine_ls_R_factor_all 0.0377
_refine_ls_R_factor_gt 0.0277
_refine_ls_shift/su_max 0.004
_refine_ls_shift/su_mean 0.000
_refine_ls_structure_factor_coef Fsqd
_refine_ls_weighting_details 'calc w=1/[\s^2^(Fo^2^)+(0.0206P)^2^+6.5493P] where P=(Fo^2^+2Fc^2^)/3'
_refine_ls_weighting_scheme calc
_refine_ls_wR_factor_gt 0.0560
_refine_ls_wR_factor_ref 0.0601
_reflns_number_gt 10992
_reflns_number_total 13000
_reflns_threshold_expression >2sigma(I)
_cod_data_source_file c3ce42025f.txt
_cod_data_source_block I-D
_cod_database_code 7213619

loop_
_symmetry_equiv_pos_as_xyz
'x, y, z'
'-x, -y, -z'

loop_
_atom_site_label
_atom_site_type_symbol
_atom_site_fract_x
_atom_site_fract_y
_atom_site_fract_z
_atom_site_U_iso_or_equiv
_atom_site_adp_type
_atom_site_occupancy
_atom_site_symmetry_multiplicity
_atom_site_calc_flag
_atom_site_refinement_flags
C1 C 0.4822(5) 0.5967(3) 0.4844(3) 0.0403(11) Uani 1 1 d U
C2 C 0.8373(5) 0.5463(3) 0.5019(3) 0.0438(13) Uani 1 1 d U
C3 C 0.1459(5) 0.6881(3) 0.5082(3) 0.0371(9) Uani 1 1 d U
C4 C 0.4472(4) 0.8476(3) 0.5154(3) 0.0314(10) Uani 1 1 d U
C5 C 0.7658(4) 1.0056(3) 0.4888(3) 0.0265(9) Uani 1 1 d U
C6 C 0.0700(5) 0.1650(3) 0.5162(3) 0.0328(10) Uani 1 1 d U
C7 C -0.2745(4) 0.2201(3) 0.7374(3) 0.0352(11) Uani 1 1 d U
H7 H -0.3509 0.2367 0.7346 0.042 Uiso 1 1 calc R
C8 C -0.2276(4) 0.1873(3) 0.8094(3) 0.0345(11) Uani 1 1 d U
H8 H -0.2720 0.1814 0.8539 0.041 Uiso 1 1 calc R
C9 C -0.1147(4) 0.1632(3) 0.8148(2) 0.0244(8) Uani 1 1 d U
C10 C -0.0525(5) 0.1744(4) 0.7470(3) 0.0477(15) Uani 1 1 d U
H10 H 0.0248 0.1609 0.7485 0.057 Uiso 1 1 calc R
C11 C -0.1061(5) 0.2059(4) 0.6769(3) 0.0537(17) Uani 1 1 d U
H11 H -0.0639 0.2109 0.6315 0.064 Uiso 1 1 calc R
C12 C -0.0624(4) 0.1203(2) 0.8919(2) 0.0212(7) Uani 1 1 d U
C17 C 0.5765(3) 0.4223(2) 0.7138(2) 0.0407(12) Uani 1 1 d GU
H17 H 0.6397 0.3932 0.7013 0.049 Uiso 1 1 calc R
C16 C 0.5301(3) 0.40043(18) 0.78803(16) 0.0346(10) Uani 1 1 d GU
H16 H 0.5628 0.3572 0.8254 0.042 Uiso 1 1 calc R
C15 C 0.4349(3) 0.44327(19) 0.80645(14) 0.0246(8) Uani 1 1 d GU
C14 C 0.3861(3) 0.5079(2) 0.75061(19) 0.0532(17) Uani 1 1 d GU
H14 H 0.3224 0.5366 0.7629 0.064 Uiso 1 1 calc R
C13 C 0.4325(4) 0.5298(2) 0.67634(18) 0.067(2) Uani 1 1 d GU
H13 H 0.3994 0.5726 0.6387 0.080 Uiso 1 1 calc R
C18 C 0.3822(4) 0.4191(3) 0.8871(2) 0.0216(7) Uani 1 1 d U
C19 C 0.0902(5) 0.4256(5) 0.6932(3) 0.068(2) Uani 1 1 d U
H19 H 0.1623 0.4257 0.6714 0.081 Uiso 1 1 calc R
C20 C 0.0777(5) 0.4358(4) 0.7678(3) 0.0562(18) Uani 1 1 d U
H20 H 0.1407 0.4398 0.7960 0.067 Uiso 1 1 calc R
C21 C -0.0294(4) 0.4397(3) 0.7990(3) 0.0267(9) Uani 1 1 d U
C22 C -0.1183(5) 0.4302(3) 0.7561(3) 0.0389(12) Uani 1 1 d U
H22 H -0.1916 0.4322 0.7756 0.047 Uiso 1 1 calc R
C23 C -0.0988(5) 0.4177(4) 0.6839(3) 0.0448(14) Uani 1 1 d U
H23 H -0.1603 0.4103 0.6560 0.054 Uiso 1 1 calc R
C24 C -0.0476(4) 0.4583(3) 0.8765(2) 0.0218(8) Uani 1 1 d U
C25 C 0.2489(5) 0.7086(3) 0.7216(3) 0.0374(11) Uani 1 1 d U
H25 H 0.3249 0.7176 0.7117 0.045 Uiso 1 1 calc R
C26 C 0.2151(4) 0.6741(3) 0.7968(3) 0.0322(10) Uani 1 1 d U
H26 H 0.2682 0.6586 0.8362 0.039 Uiso 1 1 calc R
C27 C 0.1024(4) 0.6626(3) 0.8132(2) 0.0234(8) Uani 1 1 d U
C28 C 0.0277(5) 0.6873(4) 0.7532(3) 0.0485(15) Uani 1 1 d U
H28 H -0.0494 0.6826 0.7623 0.058 Uiso 1 1 calc R
C29 C 0.0686(5) 0.7192(4) 0.6790(3) 0.0568(17) Uani 1 1 d U
H29 H 0.0172 0.7342 0.6386 0.068 Uiso 1 1 calc R
C30 C 0.0622(4) 0.6202(2) 0.8933(2) 0.0211(7) Uani 1 1 d U
C31 C 0.5288(6) 0.0343(4) 1.3066(3) 0.063(2) Uani 1 1 d U
H31 H 0.5891 0.0580 1.3218 0.076 Uiso 1 1 calc R
C32 C 0.4943(5) 0.0620(4) 1.2298(3) 0.0510(16) Uani 1 1 d U
H32 H 0.5314 0.1024 1.1949 0.061 Uiso 1 1 calc R
C33 C 0.4047(4) 0.0285(3) 1.2067(2) 0.0249(9) Uani 1 1 d U
C34 C 0.3516(5) -0.0282(3) 1.2616(3) 0.0533(17) Uani 1 1 d U
H34 H 0.2877 -0.0500 1.2488 0.064 Uiso 1 1 calc R
C35 C 0.3928(6) -0.0534(4) 1.3363(3) 0.062(2) Uani 1 1 d U
H35 H 0.3565 -0.0933 1.3723 0.074 Uiso 1 1 calc R
C36 C 0.3608(4) 0.0558(2) 1.1246(2) 0.0220(7) Uani 1 1 d U
C37 C 0.1650(5) -0.0837(3) 0.6909(3) 0.0413(12) Uani 1 1 d U
H37 H 0.2337 -0.0957 0.6690 0.050 Uiso 1 1 calc R
C38 C 0.1639(4) -0.0789(3) 0.7665(3) 0.0337(11) Uani 1 1 d U
H38 H 0.2310 -0.0850 0.7938 0.040 Uiso 1 1 calc R
C39 C 0.0621(4) -0.0648(3) 0.8013(3) 0.0243(8) Uani 1 1 d U
C40 C -0.0350(5) -0.0576(4) 0.7589(3) 0.0418(13) Uani 1 1 d U
H40 H -0.1055 -0.0507 0.7811 0.050 Uiso 1 1 calc R
C41 C -0.0254(5) -0.0610(4) 0.6824(3) 0.0518(16) Uani 1 1 d U
H41 H -0.0913 -0.0552 0.6539 0.062 Uiso 1 1 calc R
C42 C 0.0599(4) -0.0493(2) 0.8804(2) 0.0231(8) Uani 1 1 d U
C43 C 0.2570(7) 0.1984(4) 1.3621(3) 0.063(2) Uani 1 1 d U
H43 H 0.2496 0.1465 1.3930 0.075 Uiso 1 1 calc R
C44 C 0.2756(6) 0.2088(3) 1.2840(3) 0.0497(16) Uani 1 1 d U
H44 H 0.2808 0.1648 1.2633 0.060 Uiso 1 1 calc R
C45 C 0.2863(4) 0.2855(3) 1.2366(2) 0.0246(9) Uani 1 1 d U
C46 C 0.2767(5) 0.3474(3) 1.2705(3) 0.0453(14) Uani 1 1 d U
H46 H 0.2814 0.4001 1.2405 0.054 Uiso 1 1 calc R
C47 C 0.2597(6) 0.3312(4) 1.3499(3) 0.0547(17) Uani 1 1 d U
H47 H 0.2557 0.3740 1.3722 0.066 Uiso 1 1 calc R
C48 C 0.3022(4) 0.2983(3) 1.1508(2) 0.0217(8) Uani 1 1 d U
C49 C 0.2411(5) 0.1423(3) 0.6640(3) 0.0400(13) Uani 1 1 d U
H49 H 0.2083 0.1029 0.6470 0.048 Uiso 1 1 calc R
C50 C 0.2633(5) 0.1271(3) 0.7422(3) 0.0353(12) Uani 1 1 d U
H50 H 0.2470 0.0784 0.7766 0.042 Uiso 1 1 calc R
C51 C 0.3101(4) 0.1858(3) 0.7678(2) 0.0250(9) Uani 1 1 d U
C52 C 0.3364(5) 0.2558(3) 0.7141(3) 0.0451(15) Uani 1 1 d U
H52 H 0.3694 0.2961 0.7297 0.054 Uiso 1 1 calc R
C53 C 0.3133(6) 0.2655(4) 0.6370(3) 0.0509(17) Uani 1 1 d U
H53 H 0.3329 0.3125 0.6012 0.061 Uiso 1 1 calc R
C54 C 0.3283(4) 0.1736(3) 0.8536(2) 0.0227(8) Uani 1 1 d U
C55 C 0.1449(4) 0.2502(2) 0.9933(2) 0.0196(7) Uani 1 1 d U
C56 C 0.0196(4) 0.2575(3) 0.9884(4) 0.0567(18) Uani 1 1 d U
H56A H -0.0031 0.2456 0.9419 0.085 Uiso 1 1 calc R
H56B H -0.0073 0.3113 0.9876 0.085 Uiso 1 1 calc R
H56C H -0.0119 0.2204 1.0326 0.085 Uiso 1 1 calc R
C57 C 0.6226(4) 0.2328(3) 1.0175(3) 0.0295(9) Uani 1 1 d U
C58 C 0.7459(5) 0.2409(4) 1.0199(5) 0.072(2) Uani 1 1 d U
H58A H 0.7617 0.2963 0.9994 0.108 Uiso 1 1 calc R
H58B H 0.7846 0.2095 0.9892 0.108 Uiso 1 1 calc R
H58C H 0.7712 0.2222 1.0725 0.108 Uiso 1 1 calc R
Cu1 Cu 0.28736(6) 0.71619(5) 0.42861(4) 0.04673(18) Uani 1 1 d U
Cu2 Cu 0.58960(7) 0.51858(4) 0.54512(4) 0.04781(18) Uani 1 1 d U
Cu3 Cu 0.97510(7) 0.58596(5) 0.46422(4) 0.04976(19) Uani 1 1 d U
Cu4 Cu 0.23660(6) 0.75314(4) 0.55186(3) 0.03896(16) Uani 1 1 d U
Cu5 Cu 0.54913(6) 0.92827(4) 0.47336(4) 0.04370(18) Uani 1 1 d U
Cu6 Cu -0.10083(6) 0.06172(4) 0.47543(4) 0.04441(18) Uani 1 1 d U
Cu7 Cu 0.20937(7) 0.22585(5) 0.50615(3) 0.0512(2) Uani 1 1 d U
N1 N 0.4178(4) 0.6455(3) 0.4555(3) 0.0564(13) Uani 1 1 d U
N2 N 0.7466(4) 0.5294(3) 0.5224(3) 0.0456(10) Uani 1 1 d U
N3 N 0.0819(4) 0.6472(3) 0.4941(2) 0.0440(10) Uani 1 1 d U
N4 N 0.3702(4) 0.8108(3) 0.5303(3) 0.0558(13) Uani 1 1 d U
N5 N 0.6843(4) 0.9760(3) 0.4852(3) 0.0480(12) Uani 1 1 d U
N6 N 0.0034(5) 0.1245(3) 0.5063(3) 0.0565(14) Uani 1 1 d U
N7 N -0.2152(4) 0.2293(3) 0.6714(2) 0.0397(10) Uani 1 1 d U
N8 N 0.5289(4) 0.4870(3) 0.6585(2) 0.0419(10) Uani 1 1 d GU
N9 N 0.0037(4) 0.4158(3) 0.6521(2) 0.0461(12) Uani 1 1 d U
N10 N 0.1770(4) 0.7295(3) 0.6625(2) 0.0382(9) Uani 1 1 d U
N11 N 0.4814(4) -0.0233(3) 1.3590(2) 0.0439(11) Uani 1 1 d U
N12 N 0.0725(4) -0.0719(3) 0.6475(2) 0.0414(10) Uani 1 1 d U
N13 N 0.2490(4) 0.2577(3) 1.3960(2) 0.0463(12) Uani 1 1 d U
N14 N 0.2641(4) 0.2107(3) 0.6113(2) 0.0391(10) Uani 1 1 d U
O1 O -0.1308(3) 0.08505(18) 0.94220(17) 0.0315(7) Uani 1 1 d U
O2 O 0.0416(3) 0.12159(19) 0.89961(17) 0.0314(6) Uani 1 1 d U
O3 O 0.2921(3) 0.45690(18) 0.89770(17) 0.0281(5) Uani 1 1 d U
O4 O 0.4320(3) 0.36312(17) 0.93736(17) 0.0251(5) Uani 1 1 d U
O5 O 0.0374(3) 0.45269(18) 0.91853(16) 0.0259(6) Uani 1 1 d U
O6 O -0.1462(3) 0.48143(19) 0.89176(17) 0.0292(7) Uani 1 1 d U
O7 O 0.1366(3) 0.58482(17) 0.94121(17) 0.0258(5) Uani 1 1 d U
O8 O -0.0427(3) 0.62253(18) 0.90534(17) 0.0278(7) Uani 1 1 d U
O9 O 0.4211(3) 0.10126(17) 1.07371(17) 0.0268(5) Uani 1 1 d U
O10 O 0.2686(3) 0.03190(19) 1.11268(17) 0.0302(6) Uani 1 1 d U
O11 O 0.1493(3) -0.02496(19) 0.89889(17) 0.0312(6) Uani 1 1 d U
O12 O -0.0292(3) -0.0592(2) 0.91982(18) 0.0335(7) Uani 1 1 d U
O13 O 0.3258(3) 0.23691(19) 1.12767(16) 0.0307(5) Uani 1 1 d U
O14 O 0.2916(3) 0.36849(18) 1.10804(17) 0.0280(6) Uani 1 1 d U
O15 O 0.3049(3) 0.10724(18) 0.89851(16) 0.0272(5) Uani 1 1 d U
O16 O 0.3653(3) 0.23040(19) 0.87454(16) 0.0305(5) Uani 1 1 d U
O17 O 0.1982(3) 0.18216(17) 1.00265(18) 0.0249(4) Uani 1 1 d U
O18 O 0.2007(3) 0.31204(17) 0.98678(17) 0.0244(4) Uani 1 1 d U
O19 O 0.5832(3) 0.20552(19) 0.96619(19) 0.0310(5) Uani 1 1 d U
O20 O 0.5571(3) 0.2539(2) 1.06659(18) 0.0319(5) Uani 1 1 d U
O21W O 0.3454(3) 0.51916(18) 1.02345(19) 0.0303(6) Uani 1 1 d U
H21B H 0.3810 0.5466 0.9875 0.036 Uiso 1 1 d R
H21A H 0.3208 0.5455 1.0528 0.036 Uiso 1 1 d R
O22W O 0.3532(3) -0.03933(19) 0.99594(19) 0.0338(7) Uani 1 1 d U
H22A H 0.3551 -0.0886 1.0122 0.041 Uiso 1 1 d R
H22B H 0.4042 -0.0263 0.9640 0.041 Uiso 1 1 d R
O23W O 0.4624(3) 0.5975(2) 0.8992(2) 0.0439(9) Uani 1 1 d .
H23B H 0.5288 0.5822 0.9039 0.053 Uiso 1 1 d R
H23A H 0.4519 0.6456 0.8942 0.053 Uiso 1 1 d R
Tb1 Tb 0.176492(17) 0.449532(12) 1.008312(11) 0.01608(6) Uani 1 1 d U
Tb2 Tb 0.175630(18) 0.044282(12) 0.993614(11) 0.01744(6) Uani 1 1 d U
Tb3 Tb 0.388033(17) 0.233785(12) 1.003136(11) 0.01611(6) Uani 1 1 d U

loop_
_atom_site_aniso_label
_atom_site_aniso_U_11
_atom_site_aniso_U_22
_atom_site_aniso_U_33
_atom_site_aniso_U_23
_atom_site_aniso_U_13
_atom_site_aniso_U_12
C1 0.047(2) 0.032(3) 0.0367(18) -0.0036(18) 0.022(2) 0.0023(17)
C2 0.0496(19) 0.056(3) 0.034(3) -0.023(3) 0.009(2) -0.020(2)
C3 0.044(2) 0.039(3) 0.028(2) -0.009(2) -0.0022(16) -0.0042(16)
C4 0.033(2) 0.031(2) 0.027(2) -0.0009(19) -0.005(2) -0.0056(16)
C5 0.027(2) 0.033(3) 0.020(2) -0.009(2) 0.002(2) -0.0042(18)
C6 0.036(2) 0.043(3) 0.024(2) -0.018(2) -0.0058(17) -0.0001(17)
C7 0.026(2) 0.047(3) 0.0252(17) 0.000(2) -0.0042(11) 0.008(2)
C8 0.0282(18) 0.046(3) 0.0219(15) 0.001(2) -0.0019(13) 0.007(2)
C9 0.0249(16) 0.024(2) 0.0206(12) 0.0000(15) -0.0041(10) -0.0015(17)
C10 0.032(2) 0.072(4) 0.0238(14) 0.008(2) 0.0009(13) 0.017(3)
C11 0.040(2) 0.087(4) 0.0208(13) 0.003(3) 0.0018(17) 0.024(3)
C12 0.0273(12) 0.015(2) 0.0207(14) -0.0035(14) -0.0045(11) 0.0010(14)
C17 0.032(3) 0.056(3) 0.0297(15) -0.0085(16) 0.0142(17) 0.007(2)
C16 0.026(3) 0.049(3) 0.0272(15) -0.0102(15) 0.0093(16) 0.0045(18)
C15 0.028(2) 0.024(2) 0.0213(13) -0.0057(12) 0.0110(13) -0.0037(15)
C14 0.066(4) 0.045(3) 0.032(2) 0.0105(18) 0.024(2) 0.021(2)
C13 0.082(5) 0.063(4) 0.032(2) 0.015(2) 0.028(2) 0.033(3)
C18 0.024(2) 0.0211(13) 0.0201(13) -0.0058(10) 0.0093(11) -0.0070(13)
C19 0.030(2) 0.145(6) 0.048(3) -0.062(4) 0.005(2) -0.003(4)
C20 0.0256(18) 0.117(5) 0.044(3) -0.052(4) 0.0001(19) 0.000(3)
C21 0.0259(17) 0.035(2) 0.0229(18) -0.0144(19) -0.0021(12) 0.002(2)
C22 0.0269(19) 0.072(4) 0.025(2) -0.024(3) 0.0000(15) -0.005(3)
C23 0.0341(19) 0.082(4) 0.028(2) -0.030(3) 0.0002(18) -0.009(3)
C24 0.0236(13) 0.024(2) 0.0177(17) -0.0054(17) -0.0024(11) -0.0003(18)
C25 0.0297(18) 0.057(3) 0.0241(9) -0.006(2) 0.0068(12) -0.014(2)
C26 0.0238(16) 0.048(3) 0.0231(12) -0.0048(19) 0.0031(13) -0.009(2)
C27 0.0211(15) 0.025(2) 0.0217(13) -0.0037(15) 0.0043(10) 0.0016(17)
C28 0.0243(18) 0.084(4) 0.0252(15) 0.006(2) 0.0008(11) -0.004(3)
C29 0.0330(17) 0.101(5) 0.0236(13) 0.006(3) 0.0007(10) -0.009(3)
C30 0.0250(13) 0.0136(15) 0.0232(13) -0.0029(12) 0.0040(10) -0.0016(14)
C31 0.060(4) 0.087(5) 0.033(2) 0.014(3) -0.024(3) -0.047(3)
C32 0.044(4) 0.073(4) 0.028(2) 0.011(2) -0.014(2) -0.034(3)
C33 0.024(2) 0.029(2) 0.0206(12) -0.0040(14) -0.0048(13) -0.0023(16)
C34 0.063(4) 0.060(4) 0.0294(19) 0.012(2) -0.021(2) -0.040(3)
C35 0.065(4) 0.084(5) 0.0266(19) 0.014(2) -0.017(3) -0.047(3)
C36 0.029(2) 0.0172(14) 0.0202(13) -0.0053(11) -0.0055(11) 0.0010(15)
C37 0.0365(19) 0.064(4) 0.030(2) -0.024(3) 0.0049(16) -0.004(3)
C38 0.0276(18) 0.051(3) 0.0279(19) -0.020(2) 0.0003(15) 0.000(2)
C39 0.0267(17) 0.025(2) 0.0244(16) -0.0109(17) 0.0016(11) -0.0052(19)
C40 0.0260(18) 0.074(4) 0.030(2) -0.021(3) 0.0016(14) -0.007(3)
C41 0.0343(19) 0.098(5) 0.030(2) -0.027(3) -0.0001(17) -0.018(3)
C42 0.0317(17) 0.016(2) 0.0233(16) -0.0086(16) 0.0023(12) -0.0025(17)
C43 0.119(6) 0.044(2) 0.0182(16) -0.0001(15) 0.012(3) -0.004(4)
C44 0.096(5) 0.0307(16) 0.0187(15) -0.0023(12) 0.010(3) 0.001(3)
C45 0.029(3) 0.0301(16) 0.0139(10) -0.0052(8) -0.0002(18) 0.003(2)
C46 0.078(4) 0.0373(19) 0.0254(16) -0.0149(14) 0.010(3) -0.017(3)
C47 0.089(5) 0.059(2) 0.0287(18) -0.0272(18) 0.017(3) -0.036(3)
C48 0.017(2) 0.0318(12) 0.0134(10) -0.0034(8) 0.0007(14) 0.0053(15)
C49 0.057(4) 0.048(2) 0.0202(12) -0.0139(12) -0.002(2) -0.022(3)
C50 0.055(4) 0.035(2) 0.0196(12) -0.0099(13) -0.001(2) -0.016(2)
C51 0.029(3) 0.033(2) 0.0146(10) -0.0076(10) 0.0003(18) -0.0095(19)
C52 0.071(4) 0.049(3) 0.0165(12) -0.0020(15) -0.005(2) -0.036(3)
C53 0.077(5) 0.060(3) 0.0159(13) -0.0007(16) -0.005(2) -0.041(3)
C54 0.024(2) 0.0316(16) 0.0135(9) -0.0063(10) 0.0029(14) -0.0082(15)
C55 0.0155(7) 0.0229(10) 0.022(2) -0.0089(17) 0.0024(18) -0.0024(9)
C56 0.0162(10) 0.035(3) 0.128(6) -0.038(4) -0.001(3) -0.0015(12)
C57 0.0164(7) 0.023(2) 0.050(3) -0.010(2) -0.0024(15) -0.0016(19)
C58 0.0187(13) 0.089(5) 0.126(6) -0.058(5) -0.001(3) -0.010(3)
Cu1 0.0414(4) 0.0661(5) 0.0236(3) 0.0012(3) -0.0057(3) 0.0087(3)
Cu2 0.0477(4) 0.0541(4) 0.0342(4) -0.0018(3) 0.0179(3) 0.0011(3)
Cu3 0.0516(5) 0.0725(5) 0.0347(4) -0.0262(4) 0.0094(3) -0.0264(4)
Cu4 0.0468(4) 0.0472(4) 0.0228(3) -0.0056(3) 0.0082(3) -0.0213(3)
Cu5 0.0404(4) 0.0565(4) 0.0317(3) -0.0026(3) -0.0051(3) -0.0212(3)
Cu6 0.0395(4) 0.0635(5) 0.0340(4) -0.0154(3) -0.0012(3) -0.0197(3)
Cu7 0.0606(5) 0.0827(5) 0.0141(3) -0.0134(3) 0.0020(3) -0.0309(4)
N1 0.043(2) 0.064(3) 0.064(3) -0.023(2) -0.008(2) 0.0086(18)
N2 0.0455(11) 0.054(3) 0.035(2) -0.009(2) 0.0110(16) -0.0075(17)
N3 0.052(3) 0.053(3) 0.033(2) -0.020(2) -0.0023(17) -0.0090(18)
N4 0.048(3) 0.068(3) 0.050(3) -0.010(2) 0.0160(19) -0.028(2)
N5 0.037(2) 0.058(3) 0.045(3) -0.004(2) -0.002(2) -0.0184(19)
N6 0.052(3) 0.081(4) 0.045(3) -0.026(3) -0.005(2) -0.023(2)
N7 0.035(2) 0.055(3) 0.0215(15) -0.0007(19) -0.0047(15) 0.010(2)
N8 0.046(2) 0.046(2) 0.0308(12) -0.0086(13) 0.0130(14) 0.0017(17)
N9 0.039(2) 0.080(3) 0.030(2) -0.034(2) 0.0067(15) -0.012(3)
N10 0.0361(18) 0.055(3) 0.0216(9) -0.0065(16) 0.0049(9) -0.011(2)
N11 0.040(3) 0.064(3) 0.0219(18) 0.0032(17) -0.0108(17) -0.021(2)
N12 0.042(2) 0.064(3) 0.0254(19) -0.022(2) 0.0036(13) -0.016(2)
N13 0.062(3) 0.065(2) 0.0154(17) -0.0130(13) -0.003(2) -0.017(3)
N14 0.046(3) 0.060(2) 0.0146(12) -0.0109(11) 0.0024(16) -0.024(2)
O1 0.0405(17) 0.0260(17) 0.0236(14) 0.0039(12) -0.0045(13) -0.0115(14)
O2 0.0286(10) 0.0366(16) 0.0246(15) -0.0007(12) -0.0088(9) 0.0006(10)
O3 0.0325(12) 0.0295(13) 0.0192(10) -0.0029(9) 0.0136(9) -0.0010(9)
O4 0.0271(12) 0.0248(8) 0.0228(11) -0.0042(7) 0.0031(10) -0.0085(7)
O5 0.0291(11) 0.0275(12) 0.0205(13) -0.0058(12) -0.0075(9) 0.0015(10)
O6 0.0255(12) 0.0413(19) 0.0248(16) -0.0164(15) 0.0005(12) 0.0009(14)
O7 0.0294(14) 0.0202(7) 0.0243(13) -0.0006(9) 0.0027(11) -0.0003(9)
O8 0.0256(11) 0.0293(17) 0.0245(16) -0.0009(13) 0.0076(11) -0.0022(13)
O9 0.0295(12) 0.0238(8) 0.0238(11) -0.0017(7) -0.0007(10) 0.0032(7)
O10 0.0331(15) 0.0381(15) 0.0181(9) -0.0031(9) -0.0077(8) -0.0068(11)
O11 0.0380(14) 0.0380(14) 0.0232(14) -0.0163(13) 0.0054(11) -0.0109(11)
O12 0.0325(15) 0.043(2) 0.0250(15) -0.0098(15) 0.0051(12) -0.0028(15)
O13 0.0397(14) 0.0366(11) 0.0140(8) -0.0064(8) 0.0051(8) 0.0057(12)
O14 0.0277(17) 0.0328(10) 0.0192(10) 0.0010(8) -0.0057(10) -0.0020(11)
O15 0.0286(12) 0.0316(11) 0.0194(10) -0.0030(8) 0.0059(9) -0.0059(10)
O16 0.0407(15) 0.0402(13) 0.0139(7) -0.0095(9) 0.0021(8) -0.0166(12)
O17 0.0177(7) 0.0213(7) 0.0361(13) -0.0083(9) 0.0040(8) -0.0035(7)
O18 0.0185(7) 0.0208(6) 0.0336(13) -0.0065(9) -0.0037(9) -0.0016(6)
O19 0.0193(7) 0.0358(14) 0.0412(16) -0.0165(12) 0.0082(8) -0.0024(9)
O20 0.0245(9) 0.0416(15) 0.0330(14) -0.0147(11) -0.0106(9) -0.0011(11)
O21W 0.0234(13) 0.0286(12) 0.0403(17) -0.0103(11) 0.0002(12) -0.0073(10)
O22W 0.0280(14) 0.0270(12) 0.0436(17) -0.0064(11) 0.0022(12) 0.0056(11)
O23W 0.030(2) 0.045(2) 0.059(2) -0.0146(19) 0.0004(18) -0.0120(17)
Tb1 0.01610(11) 0.01964(11) 0.01152(10) -0.00293(8) 0.00260(8) -0.00052(8)
Tb2 0.01976(12) 0.01928(11) 0.01276(10) -0.00293(8) -0.00060(8) -0.00304(8)
Tb3 0.01519(11) 0.02051(11) 0.01266(10) -0.00450(8) 0.00048(8) -0.00133(8)

loop_
_atom_type_symbol
_atom_type_description
_atom_type_scat_dispersion_real
_atom_type_scat_dispersion_imag
_atom_type_scat_source
C C 0.0033 0.0016 'International Tables Vol C Tables 4.2.6.8 and 6.1.1.4'
H H 0.0000 0.0000 'International Tables Vol C Tables 4.2.6.8 and 6.1.1.4'
N N 0.0061 0.0033 'International Tables Vol C Tables 4.2.6.8 and 6.1.1.4'
O O 0.0106 0.0060 'International Tables Vol C Tables 4.2.6.8 and 6.1.1.4'
Cu Cu 0.3201 1.2651 'International Tables Vol C Tables 4.2.6.8 and 6.1.1.4'
Tb Tb -0.1723 4.1537 'International Tables Vol C Tables 4.2.6.8 and 6.1.1.4'

loop_
_geom_angle_atom_site_label_1
_geom_angle_atom_site_label_2
_geom_angle_atom_site_label_3
_geom_angle
_geom_angle_site_symmetry_1
_geom_angle_site_symmetry_3
N1 C1 Cu2 172.7(5) . .
N1 C1 Cu2 101.2(5) . 2_666
Cu2 C1 Cu2 83.63(18) . 2_666
N2 C2 Cu3 173.0(6) . .
N3 C3 Cu4 168.2(5) . .
N3 C3 Cu1 116.4(4) . .
Cu4 C3 Cu1 75.21(19) . .
N4 C4 Cu5 165.1(5) . .
N5 C5 Cu6 169.8(4) . 1_665
N6 C6 Cu7 162.2(5) . .
N7 C7 C8 122.9(5) . .
N7 C7 H7 118.5 . .
C8 C7 H7 118.5 . .
C9 C8 C7 119.4(5) . .
C9 C8 H8 120.3 . .
C7 C8 H8 120.3 . .
C8 C9 C10 117.9(4) . .
C8 C9 C12 121.0(4) . .
C10 C9 C12 120.9(4) . .
C9 C10 C11 119.3(5) . .
C9 C10 H10 120.4 . .
C11 C10 H10 120.4 . .
N7 C11 C10 123.0(5) . .
N7 C11 H11 118.5 . .
C10 C11 H11 118.5 . .
O2 C12 O1 126.5(4) . .
O2 C12 C9 118.8(4) . .
O1 C12 C9 114.6(4) . .
C16 C17 N8 120.1(2) . .
C16 C17 H17 120.0 . .
N8 C17 H17 120.0 . .
C17 C16 C15 120.0 . .
C17 C16 H16 120.0 . .
C15 C16 H16 120.0 . .
C14 C15 C16 120.0 . .
C14 C15 C18 119.5(3) . .
C16 C15 C18 120.5(3) . .
C13 C14 C15 120.0 . .
C13 C14 H14 120.0 . .
C15 C14 H14 120.0 . .
N8 C13 C14 119.7(2) . .
N8 C13 H13 120.2 . .
C14 C13 H13 120.2 . .
O3 C18 O4 125.5(4) . .
O3 C18 C15 116.7(4) . .
O4 C18 C15 117.8(4) . .
N9 C19 C20 122.8(6) . .
N9 C19 H19 118.6 . .
C20 C19 H19 118.6 . .
C21 C20 C19 119.0(5) . .
C21 C20 H20 120.5 . .
C19 C20 H20 120.5 . .
C22 C21 C20 117.9(4) . .
C22 C21 C24 121.4(4) . .
C20 C21 C24 120.7(4) . .
C21 C22 C23 119.7(5) . .
C21 C22 H22 120.1 . .
C23 C22 H22 120.1 . .
N9 C23 C22 123.1(5) . .
N9 C23 H23 118.4 . .
C22 C23 H23 118.4 . .
O6 C24 O5 125.6(4) . .
O6 C24 C21 116.7(4) . .
O5 C24 C21 117.6(4) . .
N10 C25 C26 122.7(5) . .
N10 C25 H25 118.7 . .
C26 C25 H25 118.7 . .
C27 C26 C25 119.6(5) . .
C27 C26 H26 120.2 . .
C25 C26 H26 120.2 . .
C28 C27 C26 117.8(4) . .
C28 C27 C30 120.5(4) . .
C26 C27 C30 121.6(4) . .
C27 C28 C29 119.1(5) . .
C27 C28 H28 120.4 . .
C29 C28 H28 120.4 . .
N10 C29 C28 123.4(5) . .
N10 C29 H29 118.3 . .
C28 C29 H29 118.3 . .
O8 C30 O7 126.3(4) . .
O8 C30 C27 116.8(4) . .
O7 C30 C27 116.8(4) . .
N11 C31 C32 124.2(5) . .
N11 C31 H31 117.9 . .
C32 C31 H31 117.9 . .
C33 C32 C31 118.6(5) . .
C33 C32 H32 120.7 . .
C31 C32 H32 120.7 . .
C32 C33 C34 117.6(4) . .
C32 C33 C36 122.1(4) . .
C34 C33 C36 120.3(4) . .
C33 C34 C35 120.0(5) . .
C33 C34 H34 120.0 . .
C35 C34 H34 120.0 . .
N11 C35 C34 123.2(5) . .
N11 C35 H35 118.4 . .
C34 C35 H35 118.4 . .
O10 C36 O9 125.4(4) . .
O10 C36 C33 117.1(4) . .
O9 C36 C33 117.5(4) . .
N12 C37 C38 123.3(5) . .
N12 C37 H37 118.3 . .
C38 C37 H37 118.3 . .
C39 C38 C37 119.3(5) . .
C39 C38 H38 120.4 . .
C37 C38 H38 120.4 . .
C40 C39 C38 118.1(4) . .
C40 C39 C42 121.4(4) . .
C38 C39 C42 120.1(4) . .
C39 C40 C41 118.5(5) . .
C39 C40 H40 120.7 . .
C41 C40 H40 120.7 . .
N12 C41 C40 123.8(5) . .
N12 C41 H41 118.1 . .
C40 C41 H41 118.1 . .
O12 C42 O11 126.2(4) . .
O12 C42 C39 118.8(4) . .
O11 C42 C39 115.0(4) . .
N13 C43 C44 124.2(5) . .
N13 C43 H43 117.9 . .
C44 C43 H43 117.9 . .
C43 C44 C45 119.1(5) . .
C43 C44 H44 120.5 . .
C45 C44 H44 120.5 . .
C46 C45 C44 117.5(4) . .
C46 C45 C48 122.6(4) . .
C44 C45 C48 119.8(4) . .
C45 C46 C47 119.4(5) . .
C45 C46 H46 120.3 . .
C47 C46 H46 120.3 . .
N13 C47 C46 123.6(5) . .
N13 C47 H47 118.2 . .
C46 C47 H47 118.2 . .
O14 C48 O13 125.1(4) . .
O14 C48 C45 118.3(4) . .
O13 C48 C45 116.6(4) . .
N14 C49 C50 123.8(4) . .
N14 C49 H49 118.1 . .
C50 C49 H49 118.1 . .
C51 C50 C49 118.3(5) . .
C51 C50 H50 120.8 . .
C49 C50 H50 120.8 . .
C50 C51 C52 118.7(4) . .
C50 C51 C54 119.9(4) . .
C52 C51 C54 121.4(4) . .
C51 C52 C53 119.2(5) . .
C51 C52 H52 120.4 . .
C53 C52 H52 120.4 . .
N14 C53 C52 123.1(5) . .
N14 C53 H53 118.4 . .
C52 C53 H53 118.4 . .
O16 C54 O15 124.9(4) . .
O16 C54 C51 117.7(4) . .
O15 C54 C51 117.4(4) . .
O17 C55 O18 119.0(4) . .
O17 C55 C56 120.4(4) . .
O18 C55 C56 120.6(4) . .
C55 C56 H56A 109.5 . .
C55 C56 H56B 109.5 . .
H56A C56 H56B 109.5 . .
C55 C56 H56C 109.5 . .
H56A C56 H56C 109.5 . .
H56B C56 H56C 109.5 . .
O19 C57 O20 120.1(4) . .
O19 C57 C58 119.6(5) . .
O20 C57 C58 120.3(5) . .
C57 C58 H58A 109.5 . .
C57 C58 H58B 109.5 . .
H58A C58 H58B 109.5 . .
C57 C58 H58C 109.5 . .
H58A C58 H58C 109.5 . .
H58B C58 H58C 109.5 . .
N1 Cu1 N7 133.0(2) . 2_566
N1 Cu1 C3 114.8(2) . .
N7 Cu1 C3 103.63(19) 2_566 .
C1 Cu2 N2 118.8(2) . .
C1 Cu2 N8 107.5(2) . .
N2 Cu2 N8 121.54(19) . .
C1 Cu2 C1 96.37(19) . 2_666
N2 Cu2 C1 113.54(19) . 2_666
N8 Cu2 C1 93.31(18) . 2_666
C1 Cu2 Cu2 55.43(17) . 2_666
N2 Cu2 Cu2 130.45(14) . 2_666
N8 Cu2 Cu2 104.27(14) . 2_666
C1 Cu2 Cu2 40.94(14) 2_666 2_666
C2 Cu3 N3 136.3(2) . 1_655
C2 Cu3 N9 109.9(2) . 2_666
N3 Cu3 N9 112.03(19) 1_655 2_666
C2 Cu3 Cu3 74.82(19) . 2_766
N3 Cu3 Cu3 110.66(15) 1_655 2_766
N9 Cu3 Cu3 97.91(14) 2_666 2_766
C3 Cu4 N4 140.5(2) . .
C3 Cu4 N10 101.8(2) . .
N4 Cu4 N10 116.38(19) . .
C4 Cu5 N5 147.8(2) . .
C4 Cu5 N11 100.55(19) . 1_564
N5 Cu5 N11 111.37(19) . 1_564
C4 Cu5 Cu5 103.51(16) . 2_676
N5 Cu5 Cu5 80.21(16) . 2_676
N11 Cu5 Cu5 92.14(14) 1_564 2_676
C5 Cu6 N6 152.8(2) 1_445 .
C5 Cu6 N12 98.18(18) 1_445 2_556
N6 Cu6 N12 107.8(2) . 2_556
N14 Cu7 N13 145.2(2) . 1_554
N14 Cu7 C6 106.40(18) . .
N13 Cu7 C6 106.85(19) 1_554 .
C1 N1 Cu1 165.8(5) . .
C2 N2 Cu2 170.5(5) . .
C3 N3 Cu3 175.8(5) . 1_455
C4 N4 Cu4 177.2(5) . .
C5 N5 Cu5 177.0(5) . .
C6 N6 Cu6 172.2(5) . .
C11 N7 C7 117.4(4) . .
C11 N7 Cu1 122.5(4) . 2_566
C7 N7 Cu1 120.0(3) . 2_566
C13 N8 C17 120.2(3) . .
C13 N8 Cu2 117.9(3) . .
C17 N8 Cu2 121.7(3) . .
C19 N9 C23 117.4(4) . .
C19 N9 Cu3 121.0(4) . 2_666
C23 N9 Cu3 121.0(4) . 2_666
C29 N10 C25 117.2(4) . .
C29 N10 Cu4 121.6(4) . .
C25 N10 Cu4 120.0(4) . .
C31 N11 C35 116.3(4) . .
C31 N11 Cu5 122.3(4) . 1_546
C35 N11 Cu5 121.2(4) . 1_546
C41 N12 C37 116.7(4) . .
C41 N12 Cu6 127.1(4) . 2_556
C37 N12 Cu6 115.9(4) . 2_556
C47 N13 C43 116.2(4) . .
C47 N13 Cu7 128.6(4) . 1_556
C43 N13 Cu7 114.9(4) . 1_556
C53 N14 C49 116.8(4) . .
C53 N14 Cu7 125.5(4) . .
C49 N14 Cu7 117.3(3) . .
C12 O1 Tb2 139.5(3) . 2_557
C12 O2 Tb2 133.7(3) . .
C18 O3 Tb1 132.2(3) . .
C18 O4 Tb3 134.0(3) . .
C24 O5 Tb1 171.6(3) . .
C24 O6 Tb1 119.7(3) . 2_567
C30 O7 Tb1 133.4(3) . .
C30 O8 Tb1 139.1(3) . 2_567
C36 O9 Tb3 130.8(3) . .
C36 O10 Tb2 129.7(3) . .
C42 O11 Tb2 128.6(3) . .
C42 O12 Tb2 162.0(3) . 2_557
C48 O13 Tb3 126.6(3) . .
C48 O14 Tb1 140.7(3) . .
C54 O15 Tb2 143.7(3) . .
C54 O16 Tb3 125.6(3) . .
C55 O17 Tb2 142.1(3) . .
C55 O17 Tb3 95.1(2) . .
Tb2 O17 Tb3 121.25(12) . .
C55 O18 Tb3 93.8(2) . .
C55 O18 Tb1 139.9(3) . .
Tb3 O18 Tb1 121.64(12) . .
C57 O19 Tb3 92.7(3) . .
C57 O20 Tb3 93.4(3) . .
Tb1 O21W H21B 124.3 . .
Tb1 O21W H21A 100.7 . .
H21B O21W H21A 111.3 . .
Tb2 O22W H22A 121.6 . .
Tb2 O22W H22B 122.5 . .
H22A O22W H22B 109.6 . .
H23B O23W H23A 112.9 . .
O5 Tb1 O7 72.73(11) . .
O5 Tb1 O3 80.90(11) . .
O7 Tb1 O3 80.28(10) . .
O5 Tb1 O14 146.18(11) . .
O7 Tb1 O14 141.08(11) . .
O3 Tb1 O14 102.08(11) . .
O5 Tb1 O8 82.03(11) . 2_567
O7 Tb1 O8 120.75(11) . 2_567
O3 Tb1 O8 147.02(11) . 2_567
O14 Tb1 O8 77.74(11) . 2_567
O5 Tb1 O6 121.29(11) . 2_567
O7 Tb1 O6 75.11(10) . 2_567
O3 Tb1 O6 138.59(11) . 2_567
O14 Tb1 O6 78.64(11) . 2_567
O8 Tb1 O6 74.21(11) 2_567 2_567
O5 Tb1 O21W 140.55(11) . .
O7 Tb1 O21W 74.55(11) . .
O3 Tb1 O21W 72.37(11) . .
O14 Tb1 O21W 69.50(11) . .
O8 Tb1 O21W 134.58(11) 2_567 .
O6 Tb1 O21W 69.27(11) 2_567 .
O5 Tb1 O18 76.97(10) . .
O7 Tb1 O18 141.38(10) . .
O3 Tb1 O18 71.69(10) . .
O14 Tb1 O18 72.29(10) . .
O8 Tb1 O18 77.08(10) 2_567 .
O6 Tb1 O18 142.65(10) 2_567 .
O21W Tb1 O18 119.24(10) . .
O1 Tb2 O12 74.51(12) 2_557 2_557
O1 Tb2 O15 138.09(11) 2_557 .
O12 Tb2 O15 147.38(11) 2_557 .
O1 Tb2 O11 72.34(11) 2_557 .
O12 Tb2 O11 120.47(12) 2_557 .
O15 Tb2 O11 80.18(11) . .
O1 Tb2 O10 81.25(11) 2_557 .
O12 Tb2 O10 75.64(11) 2_557 .
O15 Tb2 O10 104.02(11) . .
O11 Tb2 O10 142.30(11) . .
O1 Tb2 O2 116.56(11) 2_557 .
O12 Tb2 O2 82.21(11) 2_557 .
O15 Tb2 O2 81.78(11) . .
O11 Tb2 O2 70.84(11) . .
O10 Tb2 O2 146.64(11) . .
O1 Tb2 O22W 74.81(12) 2_557 .
O12 Tb2 O22W 137.61(11) 2_557 .
O15 Tb2 O22W 68.13(11) . .
O11 Tb2 O22W 75.96(11) . .
O10 Tb2 O22W 71.38(11) . .
O2 Tb2 O22W 138.30(11) . .
O1 Tb2 O17 146.81(11) 2_557 .
O12 Tb2 O17 78.69(11) 2_557 .
O15 Tb2 O17 70.30(10) . .
O11 Tb2 O17 139.67(11) . .
O10 Tb2 O17 73.35(10) . .
O2 Tb2 O17 78.12(10) . .
O22W Tb2 O17 115.25(10) . .
O9 Tb3 O4 157.19(11) . .
O9 Tb3 O13 77.65(11) . .
O4 Tb3 O13 107.32(11) . .
O9 Tb3 O16 105.75(11) . .
O4 Tb3 O16 79.36(10) . .
O13 Tb3 O16 155.04(12) . .
O9 Tb3 O20 83.66(11) . .
O4 Tb3 O20 76.31(11) . .
O13 Tb3 O20 75.85(12) . .
O16 Tb3 O20 128.86(12) . .
O9 Tb3 O19 78.40(11) . .
O4 Tb3 O19 80.91(11) . .
O13 Tb3 O19 125.51(11) . .
O16 Tb3 O19 78.92(12) . .
O20 Tb3 O19 53.36(11) . .
O9 Tb3 O17 78.87(11) . .
O4 Tb3 O17 123.68(10) . .
O13 Tb3 O17 80.53(11) . .
O16 Tb3 O17 76.04(11) . .
O20 Tb3 O17 153.11(11) . .
O19 Tb3 O17 139.87(10) . .
O9 Tb3 O18 126.00(11) . .
O4 Tb3 O18 76.11(10) . .
O13 Tb3 O18 73.55(11) . .
O16 Tb3 O18 85.25(11) . .
O20 Tb3 O18 129.81(10) . .
O19 Tb3 O18 154.12(11) . .
O17 Tb3 O18 52.20(9) . .

loop_
_geom_bond_atom_site_label_1
_geom_bond_atom_site_label_2
_geom_bond_distance
_geom_bond_site_symmetry_2
C1 N1 1.124(7) .
C1 Cu2 1.920(6) .
C1 Cu2 2.413(6) 2_666
C2 N2 1.158(7) .
C2 Cu3 1.856(6) .
C3 N3 1.151(6) .
C3 Cu4 1.930(5) .
C3 Cu1 2.165(6) .
C4 N4 1.135(7) .
C4 Cu5 1.896(5) .
C5 N5 1.136(6) .
C5 Cu6 1.889(5) 1_665
C6 N6 1.139(7) .
C6 Cu7 1.999(5) .
C7 N7 1.337(6) .
C7 C8 1.377(6) .
C7 H7 0.9300 .
C8 C9 1.372(7) .
C8 H8 0.9300 .
C9 C10 1.378(7) .
C9 C12 1.509(6) .
C10 C11 1.381(7) .
C10 H10 0.9300 .
C11 N7 1.327(7) .
C11 H11 0.9300 .
C12 O2 1.248(5) .
C12 O1 1.255(5) .
C17 C16 1.3900 .
C17 N8 1.380(5) .
C17 H17 0.9300 .
C16 C15 1.3900 .
C16 H16 0.9300 .
C15 C14 1.3900 .
C15 C18 1.521(5) .
C14 C13 1.3900 .
C14 H14 0.9300 .
C13 N8 1.397(5) .
C13 H13 0.9300 .
C18 O3 1.253(5) .
C18 O4 1.257(5) .
C19 N9 1.325(7) .
C19 C20 1.396(7) .
C19 H19 0.9300 .
C20 C21 1.379(7) .
C20 H20 0.9300 .
C21 C22 1.365(6) .
C21 C24 1.514(6) .
C22 C23 1.379(6) .
C22 H22 0.9300 .
C23 N9 1.330(7) .
C23 H23 0.9300 .
C24 O6 1.257(5) .
C24 O5 1.257(5) .
C25 N10 1.334(6) .
C25 C26 1.378(6) .
C25 H25 0.9300 .
C26 C27 1.377(7) .
C26 H26 0.9300 .
C27 C28 1.369(7) .
C27 C30 1.506(6) .
C28 C29 1.383(7) .
C28 H28 0.9300 .
C29 N10 1.325(7) .
C29 H29 0.9300 .
C30 O8 1.256(5) .
C30 O7 1.255(5) .
C31 N11 1.318(7) .
C31 C32 1.393(7) .
C31 H31 0.9300 .
C32 C33 1.368(7) .
C32 H32 0.9300 .
C33 C34 1.363(7) .
C33 C36 1.514(6) .
C34 C35 1.382(7) .
C34 H34 0.9300 .
C35 N11 1.325(7) .
C35 H35 0.9300 .
C36 O10 1.238(5) .
C36 O9 1.273(5) .
C37 N12 1.335(7) .
C37 C38 1.379(6) .
C37 H37 0.9300 .
C38 C39 1.380(7) .
C38 H38 0.9300 .
C39 C40 1.377(7) .
C39 C42 1.510(6) .
C40 C41 1.388(7) .
C40 H40 0.9300 .
C41 N12 1.330(7) .
C41 H41 0.9300 .
C42 O12 1.250(6) .
C42 O11 1.252(5) .
C43 N13 1.324(7) .
C43 C44 1.375(7) .
C43 H43 0.9300 .
C44 C45 1.382(7) .
C44 H44 0.9300 .
C45 C46 1.365(6) .
C45 C48 1.501(6) .
C46 C47 1.385(7) .
C46 H46 0.9300 .
C47 N13 1.330(7) .
C47 H47 0.9300 .
C48 O14 1.251(5) .
C48 O13 1.253(5) .
C49 N14 1.340(6) .
C49 C50 1.383(6) .
C49 H49 0.9300 .
C50 C51 1.376(6) .
C50 H50 0.9300 .
C51 C52 1.380(6) .
C51 C54 1.513(6) .
C52 C53 1.378(6) .
C52 H52 0.9300 .
C53 N14 1.335(6) .
C53 H53 0.9300 .
C54 O16 1.252(5) .
C54 O15 1.258(5) .
C55 O17 1.271(5) .
C55 O18 1.275(5) .
C55 C56 1.486(6) .
C56 H56A 0.9600 .
C56 H56B 0.9600 .
C56 H56C 0.9600 .
C57 O19 1.255(5) .
C57 O20 1.266(6) .
C57 C58 1.481(7) .
C58 H58A 0.9600 .
C58 H58B 0.9600 .
C58 H58C 0.9600 .
Cu1 N1 1.896(5) .
Cu1 N7 1.974(4) 2_566
Cu2 N2 1.906(5) .
Cu2 N8 2.078(4) .
Cu2 C1 2.413(6) 2_666
Cu2 Cu2 2.9120(16) 2_666
Cu3 N3 1.881(5) 1_655
Cu3 N9 2.100(4) 2_666
Cu3 Cu3 2.9349(16) 2_766
Cu4 N4 1.905(5) .
Cu4 N10 2.030(4) .
Cu5 N5 1.895(5) .
Cu5 N11 2.148(4) 1_564
Cu5 Cu5 3.0440(15) 2_676
Cu6 C5 1.889(5) 1_445
Cu6 N6 1.888(5) .
Cu6 N12 2.179(4) 2_556
Cu7 N14 1.953(4) .
Cu7 N13 1.953(4) 1_554
N3 Cu3 1.881(4) 1_455
N7 Cu1 1.974(4) 2_566
N9 Cu3 2.100(4) 2_666
N11 Cu5 2.148(4) 1_546
N12 Cu6 2.179(4) 2_556
N13 Cu7 1.953(4) 1_556
O1 Tb2 2.317(3) 2_557
O2 Tb2 2.409(3) .
O3 Tb1 2.357(3) .
O4 Tb3 2.321(3) .
O5 Tb1 2.324(3) .
O6 Tb1 2.412(3) 2_567
O7 Tb1 2.351(3) .
O8 Tb1 2.359(3) 2_567
O9 Tb3 2.317(3) .
O10 Tb2 2.379(3) .
O11 Tb2 2.364(3) .
O12 Tb2 2.344(3) 2_557
O13 Tb3 2.343(3) .
O14 Tb1 2.356(3) .
O15 Tb2 2.351(3) .
O16 Tb3 2.343(3) .
O17 Tb2 2.470(3) .
O17 Tb3 2.480(3) .
O18 Tb3 2.505(3) .
O18 Tb1 2.510(3) .
O19 Tb3 2.443(3) .
O20 Tb3 2.423(3) .
O21W Tb1 2.466(3) .
O21W H21B 0.8158 .
O21W H21A 0.8193 .
O22W Tb2 2.468(3) .
O22W H22A 0.8242 .
O22W H22B 0.8210 .
O23W H23B 0.8125 .
O23W H23A 0.8146 .
Tb1 O8 2.359(3) 2_567
Tb1 O6 2.412(3) 2_567
Tb2 O1 2.317(3) 2_557
Tb2 O12 2.344(3) 2_557

loop_
_geom_torsion_atom_site_label_1
_geom_torsion_atom_site_label_2
_geom_torsion_atom_site_label_3
_geom_torsion_atom_site_label_4
_geom_torsion
_geom_torsion_site_symmetry_1
_geom_torsion_site_symmetry_4
N7 C7 C8 C9 0.6(8) . .
C7 C8 C9 C10 1.0(8) . .
C7 C8 C9 C12 -174.5(4) . .
C8 C9 C10 C11 -2.6(8) . .
C12 C9 C10 C11 172.9(5) . .
C9 C10 C11 N7 2.8(10) . .
C8 C9 C12 O2 -157.8(4) . .
C10 C9 C12 O2 26.9(7) . .
C8 C9 C12 O1 23.3(6) . .
C10 C9 C12 O1 -152.0(5) . .
N8 C17 C16 C15 0.8(4) . .
C17 C16 C15 C14 0.0 . .
C17 C16 C15 C18 178.9(4) . .
C16 C15 C14 C13 0.0 . .
C18 C15 C14 C13 -178.9(4) . .
C15 C14 C13 N8 -0.7(4) . .
C14 C15 C18 O3 3.9(5) . .
C16 C15 C18 O3 -175.1(3) . .
C14 C15 C18 O4 -176.2(3) . .
C16 C15 C18 O4 4.8(5) . .
N9 C19 C20 C21 -3.2(11) . .
C19 C20 C21 C22 2.5(9) . .
C19 C20 C21 C24 -174.3(6) . .
C20 C21 C22 C23 -0.4(8) . .
C24 C21 C22 C23 176.3(5) . .
C21 C22 C23 N9 -1.3(9) . .
C22 C21 C24 O6 -14.7(7) . .
C20 C21 C24 O6 161.9(5) . .
C22 C21 C24 O5 168.1(5) . .
C20 C21 C24 O5 -15.2(7) . .
N10 C25 C26 C27 -2.2(8) . .
C25 C26 C27 C28 -0.7(7) . .
C25 C26 C27 C30 175.8(4) . .
C26 C27 C28 C29 2.6(8) . .
C30 C27 C28 C29 -173.9(5) . .
C27 C28 C29 N10 -1.9(10) . .
C28 C27 C30 O8 -13.3(6) . .
C26 C27 C30 O8 170.3(4) . .
C28 C27 C30 O7 165.6(4) . .
C26 C27 C30 O7 -10.8(6) . .
N11 C31 C32 C33 0.9(11) . .
C31 C32 C33 C34 2.4(9) . .
C31 C32 C33 C36 179.2(6) . .
C32 C33 C34 C35 -3.8(9) . .
C36 C33 C34 C35 179.4(6) . .
C33 C34 C35 N11 1.9(11) . .
C32 C33 C36 O10 -168.1(5) . .
C34 C33 C36 O10 8.6(7) . .
C32 C33 C36 O9 11.7(7) . .
C34 C33 C36 O9 -171.5(5) . .
N12 C37 C38 C39 3.1(8) . .
C37 C38 C39 C40 1.2(8) . .
C37 C38 C39 C42 -172.6(4) . .
C38 C39 C40 C41 -3.1(8) . .
C42 C39 C40 C41 170.6(5) . .
C39 C40 C41 N12 1.0(10) . .
C40 C39 C42 O12 26.4(7) . .
C38 C39 C42 O12 -160.0(5) . .
C40 C39 C42 O11 -151.6(5) . .
C38 C39 C42 O11 22.0(6) . .
N13 C43 C44 C45 -0.3(12) . .
C43 C44 C45 C46 -0.6(9) . .
C43 C44 C45 C48 -177.6(6) . .
C44 C45 C46 C47 1.7(9) . .
C48 C45 C46 C47 178.6(5) . .
C45 C46 C47 N13 -1.9(11) . .
C46 C45 C48 O14 -9.3(7) . .
C44 C45 C48 O14 167.5(5) . .
C46 C45 C48 O13 170.3(5) . .
C44 C45 C48 O13 -12.9(7) . .
N14 C49 C50 C51 1.0(9) . .
C49 C50 C51 C52 -2.3(8) . .
C49 C50 C51 C54 175.9(5) . .
C50 C51 C52 C53 1.2(9) . .
C54 C51 C52 C53 -177.0(5) . .
C51 C52 C53 N14 1.4(10) . .
C50 C51 C54 O16 -176.2(5) . .
C52 C51 C54 O16 2.0(7) . .
C50 C51 C54 O15 3.7(7) . .
C52 C51 C54 O15 -178.2(5) . .
N3 C3 Cu1 N1 -92.0(5) . .
Cu4 C3 Cu1 N1 85.8(2) . .
N3 C3 Cu1 N7 60.2(5) . 2_566
Cu4 C3 Cu1 N7 -122.07(18) . 2_566
N1 C1 Cu2 N2 -107(4) . .
Cu2 C1 Cu2 N2 121.34(19) 2_666 .
N1 C1 Cu2 N8 36(4) . .
Cu2 C1 Cu2 N8 -95.52(18) 2_666 .
N1 C1 Cu2 C1 132(4) . 2_666
Cu2 C1 Cu2 C1 0.0 2_666 2_666
N1 C1 Cu2 Cu2 132(4) . 2_666
N2 C2 Cu3 N3 76(4) . 1_655
N2 C2 Cu3 N9 -87(4) . 2_666
N2 C2 Cu3 Cu3 180(100) . 2_766
N3 C3 Cu4 N4 173(2) . .
Cu1 C3 Cu4 N4 2.6(4) . .
N3 C3 Cu4 N10 7(2) . .
Cu1 C3 Cu4 N10 -162.78(15) . .
N4 C4 Cu5 N5 156.3(17) . .
N4 C4 Cu5 N11 -31.5(19) . 1_564
N4 C4 Cu5 Cu5 63.3(19) . 2_676
N6 C6 Cu7 N14 -136.2(16) . .
N6 C6 Cu7 N13 33.3(17) . 1_554
Cu2 C1 N1 Cu1 -54(6) . .
Cu2 C1 N1 Cu1 77(2) 2_666 .
N7 Cu1 N1 C1 -145(2) 2_566 .
C3 Cu1 N1 C1 -3(2) . .
Cu3 C2 N2 Cu2 14(6) . .
C1 Cu2 N2 C2 9(3) . .
N8 Cu2 N2 C2 -129(3) . .
C1 Cu2 N2 C2 121(3) 2_666 .
Cu2 Cu2 N2 C2 77(3) 2_666 .
Cu4 C3 N3 Cu3 130(6) . 1_455
Cu1 C3 N3 Cu3 -61(7) . 1_455
Cu5 C4 N4 Cu4 -2(12) . .
C3 Cu4 N4 C4 80(10) . .
N10 Cu4 N4 C4 -116(10) . .
Cu6 C5 N5 Cu5 7(12) 1_665 .
C4 Cu5 N5 C5 152(9) . .
N11 Cu5 N5 C5 -19(9) 1_564 .
Cu5 Cu5 N5 C5 -108(9) 2_676 .
Cu7 C6 N6 Cu6 -31(5) . .
C5 Cu6 N6 C6 -158(4) 1_445 .
N12 Cu6 N6 C6 4(4) 2_556 .
C10 C11 N7 C7 -1.2(9) . .
C10 C11 N7 Cu1 173.9(5) . 2_566
C8 C7 N7 C11 -0.6(8) . .
C8 C7 N7 Cu1 -175.8(4) . 2_566
C14 C13 N8 C17 1.5(8) . .
C14 C13 N8 Cu2 176.9(2) . .
C16 C17 N8 C13 -1.5(8) . .
C16 C17 N8 Cu2 -176.7(3) . .
C1 Cu2 N8 C13 -6.6(5) . .
N2 Cu2 N8 C13 135.3(4) . .
C1 Cu2 N8 C13 -104.4(4) 2_666 .
Cu2 Cu2 N8 C13 -64.4(4) 2_666 .
C1 Cu2 N8 C17 168.7(4) . .
N2 Cu2 N8 C17 -49.4(5) . .
C1 Cu2 N8 C17 71.0(4) 2_666 .
Cu2 Cu2 N8 C17 111.0(4) 2_666 .
C20 C19 N9 C23 1.5(11) . .
C20 C19 N9 Cu3 173.0(6) . 2_666
C22 C23 N9 C19 0.8(10) . .
C22 C23 N9 Cu3 -170.7(4) . 2_666
C28 C29 N10 C25 -1.0(10) . .
C28 C29 N10 Cu4 166.4(5) . .
C26 C25 N10 C29 3.0(8) . .
C26 C25 N10 Cu4 -164.6(4) . .
C3 Cu4 N10 C29 -36.8(5) . .
N4 Cu4 N10 C29 153.5(5) . .
C3 Cu4 N10 C25 130.2(4) . .
N4 Cu4 N10 C25 -39.5(5) . .
C32 C31 N11 C35 -2.8(11) . .
C32 C31 N11 Cu5 173.5(6) . 1_546
C34 C35 N11 C31 1.3(11) . .
C34 C35 N11 Cu5 -175.0(5) . 1_546
C40 C41 N12 C37 3.0(9) . .
C40 C41 N12 Cu6 -170.8(5) . 2_556
C38 C37 N12 C41 -5.1(8) . .
C38 C37 N12 Cu6 169.5(4) . 2_556
C46 C47 N13 C43 1.0(10) . .
C46 C47 N13 Cu7 -173.0(5) . 1_556
C44 C43 N13 C47 0.2(11) . .
C44 C43 N13 Cu7 174.9(6) . 1_556
C52 C53 N14 C49 -2.6(10) . .
C52 C53 N14 Cu7 170.8(5) . .
C50 C49 N14 C53 1.4(9) . .
C50 C49 N14 Cu7 -172.6(5) . .
N13 Cu7 N14 C53 53.3(7) 1_554 .
C6 Cu7 N14 C53 -144.6(5) . .
N13 Cu7 N14 C49 -133.3(4) 1_554 .
C6 Cu7 N14 C49 28.9(5) . .
O2 C12 O1 Tb2 -69.3(6) . 2_557
C9 C12 O1 Tb2 109.5(4) . 2_557
O1 C12 O2 Tb2 14.5(7) . .
C9 C12 O2 Tb2 -164.2(3) . .
O4 C18 O3 Tb1 2.2(7) . .
C15 C18 O3 Tb1 -177.9(2) . .
O3 C18 O4 Tb3 66.6(6) . .
C15 C18 O4 Tb3 -113.3(4) . .
O6 C24 O5 Tb1 -2(2) . .
C21 C24 O5 Tb1 175.2(18) . .
O5 C24 O6 Tb1 15.5(6) . 2_567
C21 C24 O6 Tb1 -161.4(3) . 2_567
O8 C30 O7 Tb1 61.9(6) . .
C27 C30 O7 Tb1 -116.9(4) . .
O7 C30 O8 Tb1 -20.3(7) . 2_567
C27 C30 O8 Tb1 158.4(3) . 2_567
O10 C36 O9 Tb3 65.8(6) . .
C33 C36 O9 Tb3 -114.0(4) . .
O9 C36 O10 Tb2 8.4(7) . .
C33 C36 O10 Tb2 -171.8(3) . .
O12 C42 O11 Tb2 -18.2(7) . .
C39 C42 O11 Tb2 159.5(3) . .
O11 C42 O12 Tb2 31.0(13) . 2_557
C39 C42 O12 Tb2 -146.7(8) . 2_557
O14 C48 O13 Tb3 11.4(7) . .
C45 C48 O13 Tb3 -168.2(3) . .
O13 C48 O14 Tb1 64.5(7) . .
C45 C48 O14 Tb1 -115.9(4) . .
O16 C54 O15 Tb2 71.2(7) . .
C51 C54 O15 Tb2 -108.6(5) . .
O15 C54 O16 Tb3 -5.2(7) . .
C51 C54 O16 Tb3 174.7(3) . .
O18 C55 O17 Tb2 -162.7(3) . .
C56 C55 O17 Tb2 16.0(7) . .
O18 C55 O17 Tb3 1.3(4) . .
C56 C55 O17 Tb3 -180.0(4) . .
O17 C55 O18 Tb3 -1.3(4) . .
C56 C55 O18 Tb3 180.0(4) . .
O17 C55 O18 Tb1 -154.8(3) . .
C56 C55 O18 Tb1 26.5(7) . .
O20 C57 O19 Tb3 6.3(5) . .
C58 C57 O19 Tb3 -173.2(5) . .
O19 C57 O20 Tb3 -6.3(5) . .
C58 C57 O20 Tb3 173.1(5) . .
C24 O5 Tb1 O7 -74(2) . .
C24 O5 Tb1 O3 -156(2) . .
C24 O5 Tb1 O14 106(2) . .
C24 O5 Tb1 O8 52(2) . 2_567
C24 O5 Tb1 O6 -14(2) . 2_567
C24 O5 Tb1 O21W -109(2) . .
C24 O5 Tb1 O18 131(2) . .
C30 O7 Tb1 O5 8.4(4) . .
C30 O7 Tb1 O3 91.8(4) . .
C30 O7 Tb1 O14 -171.0(3) . .
C30 O7 Tb1 O8 -60.9(4) . 2_567
C30 O7 Tb1 O6 -121.8(4) . 2_567
C30 O7 Tb1 O21W 166.0(4) . .
C30 O7 Tb1 O18 48.3(4) . .
C18 O3 Tb1 O5 -134.2(4) . .
C18 O3 Tb1 O7 151.9(4) . .
C18 O3 Tb1 O14 11.5(4) . .
C18 O3 Tb1 O8 -74.5(5) . 2_567
C18 O3 Tb1 O6 98.0(4) . 2_567
C18 O3 Tb1 O21W 75.2(4) . .
C18 O3 Tb1 O18 -55.0(4) . .
C48 O14 Tb1 O5 -12.2(6) . .
C48 O14 Tb1 O7 166.7(4) . .
C48 O14 Tb1 O3 -103.9(5) . .
C48 O14 Tb1 O8 42.3(4) . 2_567
C48 O14 Tb1 O6 118.4(5) . 2_567
C48 O14 Tb1 O21W -169.6(5) . .
C48 O14 Tb1 O18 -37.8(4) . .
C55 O18 Tb1 O5 -59.5(4) . .
Tb3 O18 Tb1 O5 151.98(16) . .
C55 O18 Tb1 O7 -98.5(4) . .
Tb3 O18 Tb1 O7 113.05(17) . .
C55 O18 Tb1 O3 -144.1(4) . .
Tb3 O18 Tb1 O3 67.40(15) . .
C55 O18 Tb1 O14 106.2(4) . .
Tb3 O18 Tb1 O14 -42.30(14) . .
C55 O18 Tb1 O8 25.1(4) . 2_567
Tb3 O18 Tb1 O8 -123.35(16) . 2_567
C55 O18 Tb1 O6 65.6(5) . 2_567
Tb3 O18 Tb1 O6 -82.9(2) . 2_567
C55 O18 Tb1 O21W 159.3(4) . .
Tb3 O18 Tb1 O21W 10.83(19) . .
C54 O15 Tb2 O1 167.7(4) . 2_557
C54 O15 Tb2 O12 -14.6(6) . 2_557
C54 O15 Tb2 O11 118.5(5) . .
C54 O15 Tb2 O10 -99.8(5) . .
C54 O15 Tb2 O2 46.7(5) . .
C54 O15 Tb2 O22W -162.7(5) . .
C54 O15 Tb2 O17 -33.6(5) . .
C42 O11 Tb2 O1 68.4(4) . 2_557
C42 O11 Tb2 O12 9.2(4) . 2_557
C42 O11 Tb2 O15 -143.7(4) . .
C42 O11 Tb2 O10 116.1(4) . .
C42 O11 Tb2 O2 -59.0(4) . .
C42 O11 Tb2 O22W 146.6(4) . .
C42 O11 Tb2 O17 -100.8(4) . .
C36 O10 Tb2 O1 140.9(4) . 2_557
C36 O10 Tb2 O12 -143.0(4) . 2_557
C36 O10 Tb2 O15 3.3(4) . .
C36 O10 Tb2 O11 95.4(4) . .
C36 O10 Tb2 O2 -93.1(4) . .
C36 O10 Tb2 O22W 64.0(4) . .
C36 O10 Tb2 O17 -60.7(4) . .
C12 O2 Tb2 O1 26.7(4) . 2_557
C12 O2 Tb2 O12 -41.6(4) . 2_557
C12 O2 Tb2 O15 166.9(4) . .
C12 O2 Tb2 O11 84.5(4) . .
C12 O2 Tb2 O10 -90.1(4) . .
C12 O2 Tb2 O22W 123.6(4) . .
C12 O2 Tb2 O17 -121.7(4) . .
C55 O17 Tb2 O1 -93.0(5) . 2_557
Tb3 O17 Tb2 O1 105.7(2) . 2_557
C55 O17 Tb2 O12 -56.4(4) . 2_557
Tb3 O17 Tb2 O12 142.30(16) . 2_557
C55 O17 Tb2 O15 113.3(5) . .
Tb3 O17 Tb2 O15 -47.98(14) . .
C55 O17 Tb2 O11 67.9(5) . .
Tb3 O17 Tb2 O11 -93.4(2) . .
C55 O17 Tb2 O10 -134.6(5) . .
Tb3 O17 Tb2 O10 64.08(15) . .
C55 O17 Tb2 O2 27.9(4) . .
Tb3 O17 Tb2 O2 -133.39(16) . .
C55 O17 Tb2 O22W 166.0(4) . .
Tb3 O17 Tb2 O22W 4.71(18) . .
C36 O9 Tb3 O4 148.2(3) . .
C36 O9 Tb3 O13 42.8(3) . .
C36 O9 Tb3 O16 -111.7(4) . .
C36 O9 Tb3 O20 119.7(4) . .
C36 O9 Tb3 O19 173.5(4) . .
C36 O9 Tb3 O17 -39.8(3) . .
C36 O9 Tb3 O18 -16.0(4) . .
C18 O4 Tb3 O9 158.9(3) . .
C18 O4 Tb3 O13 -101.7(4) . .
C18 O4 Tb3 O16 53.5(4) . .
C18 O4 Tb3 O20 -171.9(4) . .
C18 O4 Tb3 O19 133.8(4) . .
C18 O4 Tb3 O17 -11.7(4) . .
C18 O4 Tb3 O18 -34.2(4) . .
C48 O13 Tb3 O9 167.9(4) . .
C48 O13 Tb3 O4 10.9(4) . .
C48 O13 Tb3 O16 -91.3(4) . .
C48 O13 Tb3 O20 81.4(4) . .
C48 O13 Tb3 O19 102.0(4) . .
C48 O13 Tb3 O17 -111.5(4) . .
C48 O13 Tb3 O18 -58.3(4) . .
C54 O16 Tb3 O9 28.8(4) . .
C54 O16 Tb3 O4 -174.0(4) . .
C54 O16 Tb3 O13 -65.7(5) . .
C54 O16 Tb3 O20 123.4(4) . .
C54 O16 Tb3 O19 103.3(4) . .
C54 O16 Tb3 O17 -45.1(4) . .
C54 O16 Tb3 O18 -97.3(4) . .
C57 O20 Tb3 O9 83.7(3) . .
C57 O20 Tb3 O4 -85.3(3) . .
C57 O20 Tb3 O13 162.6(3) . .
C57 O20 Tb3 O16 -21.4(3) . .
C57 O20 Tb3 O19 3.5(3) . .
C57 O20 Tb3 O17 133.3(3) . .
C57 O20 Tb3 O18 -143.6(3) . .
C57 O19 Tb3 O9 -94.2(3) . .
C57 O19 Tb3 O4 76.1(3) . .
C57 O19 Tb3 O13 -28.7(3) . .
C57 O19 Tb3 O16 157.0(3) . .
C57 O19 Tb3 O20 -3.5(3) . .
C57 O19 Tb3 O17 -150.9(3) . .
C57 O19 Tb3 O18 103.6(3) . .
C55 O17 Tb3 O9 154.9(3) . .
Tb2 O17 Tb3 O9 -36.53(14) . .
C55 O17 Tb3 O4 -28.8(3) . .
Tb2 O17 Tb3 O4 139.75(13) . .
C55 O17 Tb3 O13 75.7(2) . .
Tb2 O17 Tb3 O13 -115.69(15) . .
C55 O17 Tb3 O16 -95.6(3) . .
Tb2 O17 Tb3 O16 72.98(15) . .
C55 O17 Tb3 O20 104.5(3) . .
Tb2 O17 Tb3 O20 -87.0(2) . .
C55 O17 Tb3 O19 -148.6(2) . .
Tb2 O17 Tb3 O19 20.0(2) . .
C55 O17 Tb3 O18 -0.7(2) . .
Tb2 O17 Tb3 O18 167.8(2) . .
C55 O18 Tb3 O9 -29.3(3) . .
Tb1 O18 Tb3 O9 130.99(13) . .
C55 O18 Tb3 O4 156.9(3) . .
Tb1 O18 Tb3 O4 -42.77(13) . .
C55 O18 Tb3 O13 -89.9(3) . .
Tb1 O18 Tb3 O13 70.35(15) . .
C55 O18 Tb3 O16 76.7(2) . .
Tb1 O18 Tb3 O16 -122.96(15) . .
C55 O18 Tb3 O20 -144.6(2) . .
Tb1 O18 Tb3 O20 15.7(2) . .
C55 O18 Tb3 O19 128.9(3) . .
Tb1 O18 Tb3 O19 -70.8(3) . .
C55 O18 Tb3 O17 0.7(2) . .
Tb1 O18 Tb3 O17 161.0(2) . .
